data_2217371
loop_
_publ_author_name
'Jia-cheng Li'
'Xue-qing Qiu'
'Yu-hong Feng'
'Qiang Lin'

_publ_section_title
;
 2-Anilino-4,6-dimethylpyrimidinium chloroacetate
;
_journal_coeditor_code XU2368
_journal_issue 1
_journal_name_full 'Acta Crystallographica Section E'
_journal_page_first o318
_journal_page_last o318
_journal_paper_doi 10.1107/S1600536807064422
_journal_volume 64
_journal_year 2008
_chemical_formula_iupac 'C12 H14 N3 +, C2 H2 Cl O2 -'
_chemical_formula_moiety 'C12 H14 N3 +, C2 H2 Cl O2 -'
_chemical_formula_sum 'C14 H16 Cl N3 O2'
_chemical_formula_weight 293.75
_chemical_name_systematic
;
2-Anilino-4,6-dimethylpyrimidinium chloroacetate
;
_space_group_IT_number 86
_symmetry_cell_setting tetragonal
_symmetry_space_group_name_Hall '-P 4bc'
_symmetry_space_group_name_H-M 'P 42/n :2'
_cell_angle_alpha 90.00
_cell_angle_beta 90.00
_cell_angle_gamma 90.00
_cell_formula_units_Z 8
_cell_length_a 19.604(4)
_cell_length_b 19.604(4)
_cell_length_c 7.542(3)
_cell_measurement_reflns_used 2794
_cell_measurement_temperature 293(2)
_cell_measurement_theta_max 24.30
_cell_measurement_theta_min 2.63
_cell_volume 2898.5(14)
_computing_cell_refinement 'SAINT (Bruker, 2002)'
_computing_data_collection 'SMART (Bruker, 2002)'
_computing_data_reduction 'SAINT (Bruker, 2002)'
_computing_molecular_graphics 'ORTEP-II (Johnson, 1976)'
_computing_publication_material 'SHELXL97 (Sheldrick, 1997)'
_computing_structure_refinement 'SHELXL97 (Sheldrick, 1997)'
_computing_structure_solution 'SHELXS97 (Sheldrick, 1997)'
_diffrn_ambient_temperature 293(2)
_diffrn_measured_fraction_theta_full 0.993
_diffrn_measured_fraction_theta_max 0.993
_diffrn_measurement_device_type 'Bruker APEX area-dectector diffractometer'
_diffrn_measurement_method '\f and \w-scan'
_diffrn_radiation_monochromator graphite
_diffrn_radiation_source 'fine-focus sealed tube'
_diffrn_radiation_type MoK\a
_diffrn_radiation_wavelength 0.71073
_diffrn_reflns_av_R_equivalents 0.0298
_diffrn_reflns_av_sigmaI/netI 0.0272
_diffrn_reflns_limit_h_max 7
_diffrn_reflns_limit_h_min -23
_diffrn_reflns_limit_k_max 21
_diffrn_reflns_limit_k_min -21
_diffrn_reflns_limit_l_max 8
_diffrn_reflns_limit_l_min -8
_diffrn_reflns_number 9030
_diffrn_reflns_theta_full 25.50
_diffrn_reflns_theta_max 24.99
_diffrn_reflns_theta_min 2.08
_diffrn_standards_decay_% 0
_diffrn_standards_interval_count 0
_diffrn_standards_interval_time 0
_diffrn_standards_number 0
_exptl_absorpt_coefficient_mu 0.268
_exptl_absorpt_correction_T_max 0.9166
_exptl_absorpt_correction_T_min 0.8385
_exptl_absorpt_correction_type multi-scan
_exptl_absorpt_process_details '(SADABS; Sheldrick, 2002)'
_exptl_crystal_colour colorless
_exptl_crystal_density_diffrn 1.346
_exptl_crystal_density_method 'not measured'
_exptl_crystal_description block
_exptl_crystal_F_000 1232
_exptl_crystal_size_max 0.68
_exptl_crystal_size_mid 0.35
_exptl_crystal_size_min 0.33
_refine_diff_density_max 0.250
_refine_diff_density_min -0.374
_refine_ls_extinction_coef 0.025(2)
_refine_ls_extinction_method SHELXL
_refine_ls_goodness_of_fit_ref 1.034
_refine_ls_hydrogen_treatment mixed
_refine_ls_matrix_type full
_refine_ls_number_parameters 188
_refine_ls_number_reflns 2541
_refine_ls_number_restraints 0
_refine_ls_restrained_S_all 1.034
_refine_ls_R_factor_all 0.0607
_refine_ls_R_factor_gt 0.0473
_refine_ls_shift/su_max 0.003
_refine_ls_shift/su_mean 0.000
_refine_ls_structure_factor_coef Fsqd
_refine_ls_weighting_details 'calc w=1/[\s^2^(Fo^2^)+(0.0747P)^2^+1.1159P] where P=(Fo^2^+2Fc^2^)/3'
_refine_ls_weighting_scheme calc
_refine_ls_wR_factor_gt 0.1284
_refine_ls_wR_factor_ref 0.1409
_reflns_number_gt 1991
_reflns_number_total 2541
_reflns_threshold_expression I>2\s(I)
_cod_data_source_file xu2368.cif
_cod_data_source_block I
_cod_depositor_comments
;
The following automatic conversions were performed:
'_symmetry_cell_setting' value 'Tetragonal' changed to 'tetragonal'
according to '/home/saulius/struct/CIF-dictionaries/cif_core.dic'
dictionary named 'cif_core.dic' version 2.4.1 from 2010-06-29.

Automatic conversion script
Id: cif_fix_enum 1527 2010-12-29 10:47:43Z saulius 

The following automatic conversions were performed:

'_symmetry_cell_setting' value 'Tetragonal' changed to 'tetragonal'
according to /home/saulius/struct/CIF-dictionaries/cif_core.dic
dictionary named 'cif_core.dic' version 2.4.1 from 2010-06-29.

Automatic conversion script
Id: cif_fix_values 1715 2011-07-08 13:25:40Z adriana 
;
_cod_original_cell_volume 2898.6(13)
_cod_original_sg_symbol_H-M 'P 42/n'
_cod_database_code 2217371
_cod_database_fobs_code 2217371

loop_
_symmetry_equiv_pos_as_xyz
'x, y, z'
'-x+1/2, -y+1/2, z'
'-y, x+1/2, z+1/2'
'y+1/2, -x, z+1/2'
'-x, -y, -z'
'x-1/2, y-1/2, -z'
'y, -x-1/2, -z-1/2'
'-y-1/2, x, -z-1/2'

loop_
_atom_site_type_symbol
_atom_site_label
_atom_site_fract_x
_atom_site_fract_y
_atom_site_fract_z
_atom_site_U_iso_or_equiv
_atom_site_adp_type
_atom_site_calc_flag
_atom_site_refinement_flags
_atom_site_occupancy
Cl Cl1 0.87158(3) 0.61011(4) 0.05379(12) 0.0780(3) Uani d . 1
N N2 0.56643(10) 0.61105(9) 0.9030(2) 0.0464(5) Uani d . 1
N N3 0.49318(9) 0.52683(9) 0.7827(2) 0.0478(5) Uani d . 1
O O1 0.73448(9) 0.56305(9) -0.0534(3) 0.0768(6) Uani d . 1
C C7 0.55484(10) 0.54846(11) 0.8321(3) 0.0426(5) Uani d . 1
C C10 0.44090(11) 0.57048(12) 0.8040(3) 0.0483(6) Uani d . 1
O O2 0.68383(9) 0.66274(9) -0.0258(3) 0.0831(7) Uani d . 1
C C1 0.61714(11) 0.44082(11) 0.7549(3) 0.0442(5) Uani d . 1
N N1 0.61051(9) 0.50841(9) 0.8161(3) 0.0490(5) Uani d . 1
H H1A 0.6481 0.5272 0.8486 0.059 Uiso calc R 1
C C13 0.73486(12) 0.62373(12) -0.0210(3) 0.0541(6) Uani d . 1
C C8 0.51423(12) 0.65435(11) 0.9262(3) 0.0484(6) Uani d . 1
C C6 0.68113(12) 0.41108(12) 0.7776(3) 0.0543(6) Uani d . 1
H H6 0.7162 0.4360 0.8296 0.065 Uiso calc R 1
C C2 0.56552(12) 0.40296(12) 0.6751(3) 0.0528(6) Uani d . 1
H H2 0.5227 0.4222 0.6575 0.063 Uiso calc R 1
C C3 0.57816(14) 0.33658(12) 0.6220(3) 0.0607(7) Uani d . 1
H H3 0.5434 0.3113 0.5698 0.073 Uiso calc R 1
C C9 0.44996(11) 0.63484(12) 0.8768(3) 0.0525(6) Uani d . 1
H H9 0.4131 0.6641 0.8918 0.063 Uiso calc R 1
C C14 0.79893(13) 0.66082(13) 0.0334(5) 0.0778(9) Uani d . 1
H H14A 0.7906 0.6831 0.1462 0.093 Uiso calc R 1
H H14B 0.8081 0.6962 -0.0532 0.093 Uiso calc R 1
C C5 0.69275(14) 0.34523(13) 0.7238(4) 0.0681(8) Uani d . 1
H H5 0.7356 0.3258 0.7401 0.082 Uiso calc R 1
C C4 0.64120(14) 0.30741(13) 0.6452(4) 0.0680(8) Uani d . 1
H H4 0.6492 0.2628 0.6087 0.082 Uiso calc R 1
C C12 0.37230(12) 0.54599(14) 0.7465(4) 0.0608(7) Uani d . 1
H H12A 0.3705 0.5444 0.6194 0.091 Uiso calc R 1
H H12B 0.3379 0.5766 0.7896 0.091 Uiso calc R 1
H H12C 0.3643 0.5012 0.7936 0.091 Uiso calc R 1
C C11 0.53038(14) 0.72231(12) 1.0070(4) 0.0633(7) Uani d . 1
H H11A 0.5505 0.7157 1.1217 0.095 Uiso calc R 1
H H11B 0.4892 0.7484 1.0190 0.095 Uiso calc R 1
H H11C 0.5618 0.7464 0.9321 0.095 Uiso calc R 1
H H2A 0.614(2) 0.6267(18) 0.915(5) 0.118(14) Uiso d . 1

loop_
_atom_site_aniso_label
_atom_site_aniso_U_11
_atom_site_aniso_U_22
_atom_site_aniso_U_33
_atom_site_aniso_U_12
_atom_site_aniso_U_13
_atom_site_aniso_U_23
Cl1 0.0474(4) 0.0703(5) 0.1163(7) 0.0027(3) -0.0106(4) 0.0018(4)
N2 0.0411(10) 0.0406(10) 0.0575(12) -0.0030(8) -0.0024(8) -0.0031(8)
N3 0.0413(10) 0.0492(11) 0.0528(11) -0.0028(8) -0.0031(8) -0.0022(8)
O1 0.0539(11) 0.0468(10) 0.1298(18) -0.0024(8) -0.0187(10) -0.0190(10)
C7 0.0395(11) 0.0417(12) 0.0467(12) -0.0033(9) -0.0014(9) 0.0022(9)
C10 0.0415(12) 0.0543(14) 0.0490(13) -0.0009(10) -0.0019(10) 0.0032(10)
O2 0.0454(10) 0.0489(10) 0.155(2) 0.0019(8) -0.0176(11) -0.0166(11)
C1 0.0457(12) 0.0406(12) 0.0463(12) -0.0048(9) 0.0017(9) 0.0004(9)
N1 0.0375(10) 0.0430(10) 0.0665(13) -0.0031(8) -0.0052(8) -0.0055(9)
C13 0.0460(13) 0.0427(14) 0.0734(16) -0.0030(10) -0.0047(11) -0.0029(11)
C8 0.0491(13) 0.0442(12) 0.0520(14) -0.0003(10) 0.0002(10) 0.0010(10)
C6 0.0452(13) 0.0476(13) 0.0701(16) -0.0016(10) -0.0045(11) -0.0058(11)
C2 0.0447(13) 0.0535(14) 0.0603(15) -0.0049(10) -0.0022(11) -0.0064(11)
C3 0.0593(15) 0.0519(14) 0.0707(17) -0.0116(12) -0.0018(13) -0.0128(12)
C9 0.0427(13) 0.0512(13) 0.0635(15) 0.0040(10) -0.0017(11) -0.0016(11)
C14 0.0483(15) 0.0464(14) 0.139(3) -0.0015(11) -0.0165(16) -0.0052(16)
C5 0.0552(15) 0.0543(15) 0.095(2) 0.0090(12) -0.0048(14) -0.0090(14)
C4 0.0685(17) 0.0450(14) 0.091(2) -0.0015(12) 0.0033(15) -0.0144(13)
C12 0.0430(13) 0.0668(16) 0.0727(17) -0.0024(11) -0.0064(12) -0.0068(13)
C11 0.0610(15) 0.0468(14) 0.0821(18) 0.0018(11) -0.0048(14) -0.0108(12)

loop_
_atom_type_symbol
_atom_type_description
_atom_type_scat_dispersion_real
_atom_type_scat_dispersion_imag
_atom_type_scat_source
C C 0.0033 0.0016 'International Tables Vol C Tables 4.2.6.8 and 6.1.1.4'
H H 0.0000 0.0000 'International Tables Vol C Tables 4.2.6.8 and 6.1.1.4'
N N 0.0061 0.0033 'International Tables Vol C Tables 4.2.6.8 and 6.1.1.4'
O O 0.0106 0.0060 'International Tables Vol C Tables 4.2.6.8 and 6.1.1.4'
Cl Cl 0.1484 0.1585 'International Tables Vol C Tables 4.2.6.8 and 6.1.1.4'

loop_
_geom_angle_atom_site_label_1
_geom_angle_atom_site_label_2
_geom_angle_atom_site_label_3
_geom_angle
C8 N2 C7 119.73(19)
C8 N2 H2A 121(2)
C7 N2 H2A 118(2)
C7 N3 C10 117.06(19)
N3 C7 N1 121.52(19)
N3 C7 N2 123.28(19)
N1 C7 N2 115.19(18)
N3 C10 C9 121.9(2)
N3 C10 C12 116.6(2)
C9 C10 C12 121.5(2)
C2 C1 C6 119.0(2)
C2 C1 N1 125.2(2)
C6 C1 N1 115.86(19)
C7 N1 C1 130.60(18)
C7 N1 H1A 114.7
C1 N1 H1A 114.7
O1 C13 O2 125.7(2)
O1 C13 C14 122.1(2)
O2 C13 C14 112.1(2)
N2 C8 C9 119.4(2)
N2 C8 C11 117.0(2)
C9 C8 C11 123.6(2)
C5 C6 C1 120.4(2)
C5 C6 H6 119.8
C1 C6 H6 119.8
C3 C2 C1 119.8(2)
C3 C2 H2 120.1
C1 C2 H2 120.1
C4 C3 C2 121.1(2)
C4 C3 H3 119.5
C2 C3 H3 119.5
C8 C9 C10 118.7(2)
C8 C9 H9 120.7
C10 C9 H9 120.7
C13 C14 Cl1 115.43(18)
C13 C14 H14A 108.4
Cl1 C14 H14A 108.4
C13 C14 H14B 108.4
Cl1 C14 H14B 108.4
H14A C14 H14B 107.5
C6 C5 C4 120.6(2)
C6 C5 H5 119.7
C4 C5 H5 119.7
C3 C4 C5 119.2(2)
C3 C4 H4 120.4
C5 C4 H4 120.4
C10 C12 H12A 109.5
C10 C12 H12B 109.5
H12A C12 H12B 109.5
C10 C12 H12C 109.5
H12A C12 H12C 109.5
H12B C12 H12C 109.5
C8 C11 H11A 109.5
C8 C11 H11B 109.5
H11A C11 H11B 109.5
C8 C11 H11C 109.5
H11A C11 H11C 109.5
H11B C11 H11C 109.5

loop_
_geom_bond_atom_site_label_1
_geom_bond_atom_site_label_2
_geom_bond_distance
Cl1 C14 1.744(3)
N2 C8 1.341(3)
N2 C7 1.358(3)
N2 H2A 0.98(4)
N3 C7 1.334(3)
N3 C10 1.345(3)
O1 C13 1.214(3)
C7 N1 1.350(3)
C10 C9 1.387(3)
C10 C12 1.492(3)
O2 C13 1.260(3)
C1 C2 1.392(3)
C1 C6 1.394(3)
C1 N1 1.409(3)
N1 H1A 0.8600
C13 C14 1.508(3)
C8 C9 1.368(3)
C8 C11 1.499(3)
C6 C5 1.372(3)
C6 H6 0.9300
C2 C3 1.384(3)
C2 H2 0.9300
C3 C4 1.373(4)
C3 H3 0.9300
C9 H9 0.9300
C14 H14A 0.9700
C14 H14B 0.9700
C5 C4 1.386(4)
C5 H5 0.9300
C4 H4 0.9300
C12 H12A 0.9600
C12 H12B 0.9600
C12 H12C 0.9600
C11 H11A 0.9600
C11 H11B 0.9600
C11 H11C 0.9600

loop_
_geom_hbond_atom_site_label_D
_geom_hbond_atom_site_label_H
_geom_hbond_atom_site_label_A
_geom_hbond_site_symmetry_A
_geom_hbond_distance_DH
_geom_hbond_distance_HA
_geom_hbond_distance_DA
_geom_hbond_angle_DHA
_geom_hbond_publ_flag
N1 H1A O1 1_556 0.86 1.98 2.833(3) 173.3 yes
N2 H2A O2 1_556 0.98(4) 1.61(4) 2.572(2) 166(4) yes

loop_
_geom_torsion_atom_site_label_1
_geom_torsion_atom_site_label_2
_geom_torsion_atom_site_label_3
_geom_torsion_atom_site_label_4
_geom_torsion
C10 N3 C7 N1 179.9(2)
C10 N3 C7 N2 0.7(3)
C8 N2 C7 N3 0.1(3)
C8 N2 C7 N1 -179.2(2)
C7 N3 C10 C9 -1.1(3)
C7 N3 C10 C12 179.4(2)
N3 C7 N1 C1 -1.7(4)
N2 C7 N1 C1 177.6(2)
C2 C1 N1 C7 8.5(4)
C6 C1 N1 C7 -171.7(2)
C7 N2 C8 C9 -0.4(3)
C7 N2 C8 C11 179.3(2)
C2 C1 C6 C5 -0.7(4)
N1 C1 C6 C5 179.5(2)
C6 C1 C2 C3 0.8(4)
N1 C1 C2 C3 -179.4(2)
C1 C2 C3 C4 -0.6(4)
N2 C8 C9 C10 0.1(3)
C11 C8 C9 C10 -179.7(2)
N3 C10 C9 C8 0.7(4)
C12 C10 C9 C8 -179.7(2)
O1 C13 C14 Cl1 -2.1(4)
O2 C13 C14 Cl1 177.1(2)
C1 C6 C5 C4 0.3(4)
C2 C3 C4 C5 0.2(4)
C6 C5 C4 C3 -0.1(4)

loop_
_cod_related_entry_id
_cod_related_entry_database
_cod_related_entry_code
1 ChemSpider 21119434
